data_2239604
loop_
_publ_author_name
'Raghuvarman, B.'
'Sivakumar, R.'
'Gokula Krishnan, K.'
'Thanikachalam, V.'
'Aravindhan, S.'

_publ_section_title
;
 (<i>E</i>)-1,3-Dimethyl-2,6-diphenylpiperidin-4-one
 <i>O</i>-(phenoxycarbonyl)oxime
;
_journal_coeditor_code SU2678
_journal_issue 6
_journal_name_full 'Acta Crystallographica Section E'
_journal_page_first o713
_journal_paper_doi 10.1107/S1600536814010526
_journal_volume 70
_journal_year 2014
_chemical_formula_iupac 'C26 H26 N2 O3'
_chemical_formula_moiety 'C26 H26 N2 O3'
_chemical_formula_sum 'C26 H26 N2 O3'
_chemical_formula_weight 414.49
_chemical_name_systematic
;
(<i>E</i>)-1,3-Dimethyl-2,6-diphenylpiperidin-4-one
<i>O</i>-(phenoxycarbonyl)oxime
;
_space_group_IT_number 14
_symmetry_cell_setting monoclinic
_symmetry_space_group_name_Hall '-P 2ybc'
_symmetry_space_group_name_H-M 'P 1 21/c 1'
_atom_sites_solution_hydrogens geom
_atom_sites_solution_primary direct
_atom_sites_solution_secondary difmap
_audit_creation_method SHELXL-97
_cell_angle_alpha 90.00
_cell_angle_beta 102.547(2)
_cell_angle_gamma 90.00
_cell_formula_units_Z 4
_cell_length_a 16.2004(12)
_cell_length_b 11.9587(10)
_cell_length_c 11.3601(7)
_cell_measurement_reflns_used 8834
_cell_measurement_temperature 293(2)
_cell_measurement_theta_max 31.20
_cell_measurement_theta_min 2.05
_cell_volume 2148.3(3)
_computing_cell_refinement 'APEX2/SAINT (Bruker, 2004)'
_computing_data_collection 'APEX2 (Bruker, 2004)'
_computing_data_reduction 'SAINT/XPREP (Bruker, 2004)'
_computing_molecular_graphics '<i>ORTEP-3 for Windows</i> (Farrugia, 2012)'
_computing_publication_material '<i>SHELXL97</i> (Sheldrick, 2008) and <i>PLATON</i> (Spek, 2009)'
_computing_structure_refinement '<i>SHELXL97</i> (Sheldrick, 2008)'
_computing_structure_solution '<i>SHELXS97</i> (Sheldrick, 2008)'
_diffrn_ambient_temperature 293(2)
_diffrn_measured_fraction_theta_full 0.993
_diffrn_measured_fraction_theta_max 0.993
_diffrn_measurement_device_type 'Bruker Kappa APEXII CCD'
_diffrn_measurement_method '\w and \f scan'
_diffrn_radiation_monochromator graphite
_diffrn_radiation_source 'fine-focus sealed tube'
_diffrn_radiation_type MoK\a
_diffrn_radiation_wavelength 0.71073
_diffrn_reflns_av_R_equivalents 0.0330
_diffrn_reflns_av_sigmaI/netI 0.0349
_diffrn_reflns_limit_h_max 21
_diffrn_reflns_limit_h_min -23
_diffrn_reflns_limit_k_max 17
_diffrn_reflns_limit_k_min -17
_diffrn_reflns_limit_l_max 16
_diffrn_reflns_limit_l_min -16
_diffrn_reflns_number 27566
_diffrn_reflns_theta_full 30.79
_diffrn_reflns_theta_max 30.79
_diffrn_reflns_theta_min 2.50
_diffrn_standards_decay_% 0
_exptl_absorpt_coefficient_mu 0.084
_exptl_absorpt_correction_T_max 0.9831
_exptl_absorpt_correction_T_min 0.9790
_exptl_absorpt_correction_type multi-scan
_exptl_absorpt_process_details '(SADABS; Bruker 2004)'
_exptl_crystal_colour colourless
_exptl_crystal_density_diffrn 1.282
_exptl_crystal_density_method 'not measured'
_exptl_crystal_description block
_exptl_crystal_F_000 880
_exptl_crystal_size_max 0.25
_exptl_crystal_size_mid 0.20
_exptl_crystal_size_min 0.20
_refine_diff_density_max 0.334
_refine_diff_density_min -0.345
_refine_ls_extinction_method none
_refine_ls_goodness_of_fit_ref 1.010
_refine_ls_hydrogen_treatment constr
_refine_ls_matrix_type full
_refine_ls_number_parameters 282
_refine_ls_number_reflns 6686
_refine_ls_number_restraints 0
_refine_ls_restrained_S_all 1.010
_refine_ls_R_factor_all 0.0990
_refine_ls_R_factor_gt 0.0526
_refine_ls_shift/su_max 0.000
_refine_ls_shift/su_mean 0.000
_refine_ls_structure_factor_coef Fsqd
_refine_ls_weighting_details 'calc w=1/[\s^2^(Fo^2^)+(0.0930P)^2^+0.2301P] where P=(Fo^2^+2Fc^2^)/3'
_refine_ls_weighting_scheme calc
_refine_ls_wR_factor_gt 0.1499
_refine_ls_wR_factor_ref 0.1799
_reflns_number_gt 3950
_reflns_number_total 6686
_reflns_threshold_expression I>2sigma(I)
_cod_data_source_file su2678sup1.cif
_cod_data_source_block I
_cod_original_sg_symbol_H-M 'P 21/c'
_cod_database_code 2239604
_cod_database_fobs_code 2239604

loop_
_symmetry_equiv_pos_as_xyz
'x, y, z'
'-x, y+1/2, -z+1/2'
'-x, -y, -z'
'x, -y-1/2, z-1/2'

loop_
_atom_site_type_symbol
_atom_site_label
_atom_site_fract_x
_atom_site_fract_y
_atom_site_fract_z
_atom_site_U_iso_or_equiv
_atom_site_adp_type
_atom_site_calc_flag
_atom_site_refinement_flags
_atom_site_occupancy
_atom_site_symmetry_multiplicity
C C2 0.16989(9) 0.35382(12) 0.83490(12) 0.0379(3) Uani d . 1 1
H H2 0.1382 0.2997 0.8726 0.045 Uiso calc R 1 1
C C3 0.26100(11) 0.31168(15) 0.85152(13) 0.0467(4) Uani d . 1 1
H H3A 0.2608 0.2355 0.8220 0.056 Uiso calc R 1 1
H H3B 0.2915 0.3579 0.8051 0.056 Uiso calc R 1 1
C C4 0.30428(9) 0.31542(13) 0.98144(13) 0.0393(3) Uani d . 1 1
C C5 0.30006(9) 0.42707(12) 1.03942(13) 0.0389(3) Uani d . 1 1
H H5 0.3253 0.4815 0.9933 0.047 Uiso calc R 1 1
C C6 0.20588(9) 0.45817(12) 1.02319(12) 0.0368(3) Uani d . 1 1
H H6 0.1778 0.3995 1.0603 0.044 Uiso calc R 1 1
C C7 0.19662(9) 0.56761(13) 1.08548(12) 0.0382(3) Uani d . 1 1
C C8 0.15971(11) 0.57068(15) 1.18468(14) 0.0505(4) Uani d . 1 1
H H8 0.1385 0.5053 1.2112 0.061 Uiso calc R 1 1
C C9 0.15411(12) 0.67029(18) 1.24476(15) 0.0590(5) Uani d . 1 1
H H9 0.1293 0.6711 1.3113 0.071 Uiso calc R 1 1
C C10 0.18471(12) 0.76735(16) 1.20726(15) 0.0565(5) Uani d . 1 1
H H10 0.1806 0.8340 1.2477 0.068 Uiso calc R 1 1
C C11 0.22174(12) 0.76556(15) 1.10914(16) 0.0529(4) Uani d . 1 1
H H11 0.2430 0.8312 1.0833 0.064 Uiso calc R 1 1
C C12 0.22743(11) 0.66632(14) 1.04893(14) 0.0455(4) Uani d . 1 1
H H12 0.2525 0.6661 0.9826 0.055 Uiso calc R 1 1
C C13 0.12923(10) 0.35957(13) 0.70176(12) 0.0399(3) Uani d . 1 1
C C14 0.16171(12) 0.42803(15) 0.62530(14) 0.0509(4) Uani d . 1 1
H H14 0.2105 0.4692 0.6550 0.061 Uiso calc R 1 1
C C15 0.12225(15) 0.43587(17) 0.50478(15) 0.0654(6) Uani d . 1 1
H H15 0.1445 0.4822 0.4537 0.078 Uiso calc R 1 1
C C16 0.05001(15) 0.37504(19) 0.46032(16) 0.0700(6) Uani d . 1 1
H H16 0.0228 0.3817 0.3796 0.084 Uiso calc R 1 1
C C17 0.01834(14) 0.30530(19) 0.53423(18) 0.0689(6) Uani d . 1 1
H H17 -0.0298 0.2630 0.5038 0.083 Uiso calc R 1 1
C C18 0.05790(12) 0.29753(16) 0.65455(16) 0.0545(4) Uani d . 1 1
H H18 0.0361 0.2496 0.7047 0.065 Uiso calc R 1 1
C C19 0.34923(12) 0.43356(15) 1.16909(15) 0.0546(4) Uani d . 1 1
H H19A 0.3214 0.3891 1.2193 0.082 Uiso calc R 1 1
H H19B 0.3519 0.5099 1.1958 0.082 Uiso calc R 1 1
H H19C 0.4055 0.4058 1.1743 0.082 Uiso calc R 1 1
C C20 0.37323(10) 0.05039(13) 1.04333(14) 0.0445(4) Uani d . 1 1
C C21 0.41582(10) -0.13514(13) 1.00076(14) 0.0446(4) Uani d . 1 1
C C22 0.39797(12) -0.21341(15) 0.91128(15) 0.0534(4) Uani d . 1 1
H H22 0.3654 -0.1951 0.8358 0.064 Uiso calc R 1 1
C C23 0.42925(14) -0.32043(16) 0.93527(19) 0.0640(5) Uani d . 1 1
H H23 0.4181 -0.3746 0.8752 0.077 Uiso calc R 1 1
C C24 0.47672(13) -0.34739(16) 1.04712(19) 0.0619(5) Uani d . 1 1
H H24 0.4969 -0.4199 1.0630 0.074 Uiso calc R 1 1
C C25 0.49410(13) -0.26815(16) 1.13426(18) 0.0622(5) Uani d . 1 1
H H25 0.5262 -0.2866 1.2100 0.075 Uiso calc R 1 1
C C26 0.46459(12) -0.16009(15) 1.11162(16) 0.0587(5) Uani d . 1 1
H H26 0.4777 -0.1053 1.1708 0.070 Uiso calc R 1 1
C C27 0.07667(10) 0.49575(17) 0.87840(15) 0.0533(4) Uani d . 1 1
H H27A 0.0505 0.4981 0.7941 0.080 Uiso calc R 1 1
H H27B 0.0732 0.5682 0.9134 0.080 Uiso calc R 1 1
H H27C 0.0480 0.4420 0.9180 0.080 Uiso calc R 1 1
N N1 0.16563(7) 0.46358(10) 0.89327(10) 0.0357(3) Uani d . 1 1
N N2 0.34143(8) 0.23699(11) 1.04748(11) 0.0438(3) Uani d . 1 1
O O1 0.34161(8) 0.13746(10) 0.97534(9) 0.0528(3) Uani d . 1 1
O O2 0.38576(11) 0.04349(12) 1.14880(12) 0.0795(5) Uani d . 1 1
O O3 0.38400(9) -0.02830(10) 0.96515(10) 0.0643(4) Uani d . 1 1

loop_
_atom_site_aniso_label
_atom_site_aniso_U_11
_atom_site_aniso_U_22
_atom_site_aniso_U_33
_atom_site_aniso_U_12
_atom_site_aniso_U_13
_atom_site_aniso_U_23
C2 0.0455(8) 0.0346(7) 0.0319(6) 0.0009(6) 0.0048(6) 0.0017(5)
C3 0.0558(10) 0.0460(9) 0.0356(7) 0.0169(7) 0.0042(6) 0.0000(6)
C4 0.0394(7) 0.0390(8) 0.0379(7) 0.0063(6) 0.0054(6) 0.0017(6)
C5 0.0430(8) 0.0345(7) 0.0369(7) 0.0018(6) 0.0035(6) 0.0030(6)
C6 0.0432(8) 0.0374(8) 0.0297(6) 0.0003(6) 0.0077(5) 0.0022(5)
C7 0.0403(8) 0.0421(8) 0.0315(6) 0.0047(6) 0.0061(5) -0.0001(6)
C8 0.0569(10) 0.0568(11) 0.0406(8) -0.0011(8) 0.0171(7) -0.0023(7)
C9 0.0672(12) 0.0733(13) 0.0403(8) 0.0103(10) 0.0200(8) -0.0092(8)
C10 0.0633(11) 0.0537(11) 0.0486(9) 0.0150(9) 0.0039(8) -0.0141(8)
C11 0.0594(10) 0.0407(9) 0.0575(10) 0.0038(8) 0.0101(8) -0.0021(7)
C12 0.0530(9) 0.0439(9) 0.0417(8) 0.0065(7) 0.0147(7) 0.0011(7)
C13 0.0472(8) 0.0369(8) 0.0330(6) 0.0077(6) 0.0033(6) -0.0026(6)
C14 0.0631(11) 0.0490(10) 0.0403(8) 0.0061(8) 0.0106(7) 0.0045(7)
C15 0.0961(16) 0.0622(12) 0.0386(8) 0.0197(11) 0.0164(9) 0.0081(8)
C16 0.0919(15) 0.0724(14) 0.0355(8) 0.0366(12) -0.0086(9) -0.0114(9)
C17 0.0645(12) 0.0750(14) 0.0556(11) 0.0092(10) -0.0126(9) -0.0179(10)
C18 0.0552(10) 0.0560(11) 0.0483(9) -0.0004(8) 0.0024(7) -0.0042(8)
C19 0.0599(10) 0.0488(10) 0.0455(8) 0.0038(8) -0.0094(7) -0.0011(7)
C20 0.0463(9) 0.0403(8) 0.0439(8) 0.0077(7) 0.0033(6) 0.0008(6)
C21 0.0487(9) 0.0367(8) 0.0461(8) 0.0044(7) 0.0051(7) 0.0002(7)
C22 0.0631(11) 0.0483(10) 0.0477(9) 0.0000(8) 0.0097(8) -0.0060(8)
C23 0.0785(13) 0.0450(10) 0.0721(12) -0.0025(9) 0.0240(10) -0.0132(9)
C24 0.0689(12) 0.0390(9) 0.0833(14) 0.0092(9) 0.0283(10) 0.0044(9)
C25 0.0678(12) 0.0529(11) 0.0615(11) 0.0182(9) 0.0044(9) 0.0091(9)
C26 0.0675(11) 0.0477(10) 0.0521(9) 0.0146(8) -0.0066(8) -0.0046(8)
C27 0.0437(9) 0.0664(12) 0.0465(9) 0.0141(8) 0.0029(7) -0.0087(8)
N1 0.0373(6) 0.0380(6) 0.0306(5) 0.0054(5) 0.0046(4) -0.0008(5)
N2 0.0496(7) 0.0368(7) 0.0420(7) 0.0081(6) 0.0037(5) -0.0018(5)
O1 0.0691(8) 0.0402(6) 0.0433(6) 0.0174(6) -0.0004(5) 0.0004(5)
O2 0.1305(14) 0.0596(9) 0.0476(7) 0.0390(9) 0.0178(8) 0.0083(6)
O3 0.0964(10) 0.0428(7) 0.0440(6) 0.0213(7) -0.0060(6) -0.0031(5)

loop_
_atom_type_symbol
_atom_type_description
_atom_type_scat_dispersion_real
_atom_type_scat_dispersion_imag
_atom_type_scat_source
C C 0.0033 0.0016 'International Tables Vol C Tables 4.2.6.8 and 6.1.1.4'
H H 0.0000 0.0000 'International Tables Vol C Tables 4.2.6.8 and 6.1.1.4'
N N 0.0061 0.0033 'International Tables Vol C Tables 4.2.6.8 and 6.1.1.4'
O O 0.0106 0.0060 'International Tables Vol C Tables 4.2.6.8 and 6.1.1.4'

loop_
_geom_angle_atom_site_label_1
_geom_angle_atom_site_label_2
_geom_angle_atom_site_label_3
_geom_angle
N1 C2 C13 110.79(11)
N1 C2 C3 111.98(12)
C13 C2 C3 109.65(12)
N1 C2 H2 108.1
C13 C2 H2 108.1
C3 C2 H2 108.1
C4 C3 C2 110.21(12)
C4 C3 H3A 109.6
C2 C3 H3A 109.6
C4 C3 H3B 109.6
C2 C3 H3B 109.6
H3A C3 H3B 108.1
N2 C4 C3 128.62(14)
N2 C4 C5 117.42(13)
C3 C4 C5 113.94(12)
C4 C5 C19 114.10(12)
C4 C5 C6 107.53(12)
C19 C5 C6 113.64(13)
C4 C5 H5 107.1
C19 C5 H5 107.1
C6 C5 H5 107.1
N1 C6 C7 111.23(11)
N1 C6 C5 109.87(11)
C7 C6 C5 110.45(12)
N1 C6 H6 108.4
C7 C6 H6 108.4
C5 C6 H6 108.4
C12 C7 C8 118.03(14)
C12 C7 C6 121.39(13)
C8 C7 C6 120.53(14)
C9 C8 C7 120.60(17)
C9 C8 H8 119.7
C7 C8 H8 119.7
C10 C9 C8 120.66(16)
C10 C9 H9 119.7
C8 C9 H9 119.7
C9 C10 C11 119.40(16)
C9 C10 H10 120.3
C11 C10 H10 120.3
C10 C11 C12 120.11(17)
C10 C11 H11 119.9
C12 C11 H11 119.9
C7 C12 C11 121.19(15)
C7 C12 H12 119.4
C11 C12 H12 119.4
C14 C13 C18 118.45(14)
C14 C13 C2 120.91(14)
C18 C13 C2 120.63(14)
C13 C14 C15 120.44(18)
C13 C14 H14 119.8
C15 C14 H14 119.8
C16 C15 C14 120.03(19)
C16 C15 H15 120.0
C14 C15 H15 120.0
C17 C16 C15 120.12(16)
C17 C16 H16 119.9
C15 C16 H16 119.9
C16 C17 C18 119.7(2)
C16 C17 H17 120.1
C18 C17 H17 120.1
C13 C18 C17 121.20(19)
C13 C18 H18 119.4
C17 C18 H18 119.4
C5 C19 H19A 109.5
C5 C19 H19B 109.5
H19A C19 H19B 109.5
C5 C19 H19C 109.5
H19A C19 H19C 109.5
H19B C19 H19C 109.5
O2 C20 O1 127.35(15)
O2 C20 O3 127.78(15)
O1 C20 O3 104.81(13)
C22 C21 C26 121.53(16)
C22 C21 O3 113.84(14)
C26 C21 O3 124.53(15)
C21 C22 C23 118.60(17)
C21 C22 H22 120.7
C23 C22 H22 120.7
C24 C23 C22 120.51(18)
C24 C23 H23 119.7
C22 C23 H23 119.7
C25 C24 C23 119.84(18)
C25 C24 H24 120.1
C23 C24 H24 120.1
C24 C25 C26 120.61(18)
C24 C25 H25 119.7
C26 C25 H25 119.7
C21 C26 C25 118.88(17)
C21 C26 H26 120.6
C25 C26 H26 120.6
N1 C27 H27A 109.5
N1 C27 H27B 109.5
H27A C27 H27B 109.5
N1 C27 H27C 109.5
H27A C27 H27C 109.5
H27B C27 H27C 109.5
C27 N1 C2 108.77(12)
C27 N1 C6 109.62(11)
C2 N1 C6 110.79(11)
C4 N2 O1 109.43(11)
C20 O1 N2 111.29(11)
C20 O3 C21 122.97(13)

loop_
_geom_bond_atom_site_label_1
_geom_bond_atom_site_label_2
_geom_bond_distance
C2 N1 1.4790(18)
C2 C13 1.5144(18)
C2 C3 1.532(2)
C2 H2 0.9800
C3 C4 1.491(2)
C3 H3A 0.9700
C3 H3B 0.9700
C4 N2 1.2683(19)
C4 C5 1.497(2)
C5 C19 1.517(2)
C5 C6 1.542(2)
C5 H5 0.9800
C6 N1 1.4797(17)
C6 C7 1.511(2)
C6 H6 0.9800
C7 C12 1.380(2)
C7 C8 1.386(2)
C8 C9 1.386(3)
C8 H8 0.9300
C9 C10 1.366(3)
C9 H9 0.9300
C10 C11 1.376(3)
C10 H10 0.9300
C11 C12 1.383(2)
C11 H11 0.9300
C12 H12 0.9300
C13 C14 1.378(2)
C13 C18 1.380(2)
C14 C15 1.383(2)
C14 H14 0.9300
C15 C16 1.377(3)
C15 H15 0.9300
C16 C17 1.360(3)
C16 H16 0.9300
C17 C18 1.381(2)
C17 H17 0.9300
C18 H18 0.9300
C19 H19A 0.9600
C19 H19B 0.9600
C19 H19C 0.9600
C20 O2 1.1738(19)
C20 O1 1.3310(18)
C20 O3 1.3312(19)
C21 C22 1.366(2)
C21 C26 1.366(2)
C21 O3 1.4040(19)
C22 C23 1.382(3)
C22 H22 0.9300
C23 C24 1.373(3)
C23 H23 0.9300
C24 C25 1.355(3)
C24 H24 0.9300
C25 C26 1.382(2)
C25 H25 0.9300
C26 H26 0.9300
C27 N1 1.4655(19)
C27 H27A 0.9600
C27 H27B 0.9600
C27 H27C 0.9600
N2 O1 1.4454(16)

loop_
_geom_hbond_atom_site_label_D
_geom_hbond_atom_site_label_H
_geom_hbond_atom_site_label_A
_geom_hbond_distance_DH
_geom_hbond_distance_HA
_geom_hbond_distance_DA
_geom_hbond_angle_DHA
C3 H3A O1 0.97 2.27 2.6881(18) 105
C26 H26 O2 0.93 2.30 2.823(2) 115

loop_
_geom_torsion_atom_site_label_1
_geom_torsion_atom_site_label_2
_geom_torsion_atom_site_label_3
_geom_torsion_atom_site_label_4
_geom_torsion
N1 C2 C3 C4 51.47(17)
C13 C2 C3 C4 174.87(13)
C2 C3 C4 N2 125.06(18)
C2 C3 C4 C5 -53.16(18)
N2 C4 C5 C19 5.7(2)
C3 C4 C5 C19 -175.91(14)
N2 C4 C5 C6 -121.35(15)
C3 C4 C5 C6 57.08(16)
C4 C5 C6 N1 -59.89(15)
C19 C5 C6 N1 172.82(12)
C4 C5 C6 C7 177.03(11)
C19 C5 C6 C7 49.75(17)
N1 C6 C7 C12 -58.45(18)
C5 C6 C7 C12 63.83(17)
N1 C6 C7 C8 124.20(15)
C5 C6 C7 C8 -113.52(15)
C12 C7 C8 C9 0.1(2)
C6 C7 C8 C9 177.50(15)
C7 C8 C9 C10 0.1(3)
C8 C9 C10 C11 -0.3(3)
C9 C10 C11 C12 0.3(3)
C8 C7 C12 C11 0.0(2)
C6 C7 C12 C11 -177.46(14)
C10 C11 C12 C7 -0.1(3)
N1 C2 C13 C14 62.89(18)
C3 C2 C13 C14 -61.21(19)
N1 C2 C13 C18 -116.10(16)
C3 C2 C13 C18 119.80(17)
C18 C13 C14 C15 1.5(3)
C2 C13 C14 C15 -177.54(15)
C13 C14 C15 C16 0.0(3)
C14 C15 C16 C17 -1.4(3)
C15 C16 C17 C18 1.4(3)
C14 C13 C18 C17 -1.5(3)
C2 C13 C18 C17 177.48(16)
C16 C17 C18 C13 0.1(3)
C26 C21 C22 C23 1.0(3)
O3 C21 C22 C23 177.45(17)
C21 C22 C23 C24 0.5(3)
C22 C23 C24 C25 -0.9(3)
C23 C24 C25 C26 -0.1(3)
C22 C21 C26 C25 -2.1(3)
O3 C21 C26 C25 -178.08(19)
C24 C25 C26 C21 1.6(3)
C13 C2 N1 C27 59.84(15)
C3 C2 N1 C27 -177.40(12)
C13 C2 N1 C6 -179.61(12)
C3 C2 N1 C6 -56.85(15)
C7 C6 N1 C27 -56.06(16)
C5 C6 N1 C27 -178.67(13)
C7 C6 N1 C2 -176.10(12)
C5 C6 N1 C2 61.28(15)
C3 C4 N2 O1 3.7(2)
C5 C4 N2 O1 -178.11(12)
O2 C20 O1 N2 13.6(3)
O3 C20 O1 N2 -169.00(13)
C4 N2 O1 C20 -174.36(14)
O2 C20 O3 C21 -1.9(3)
O1 C20 O3 C21 -179.34(15)
C22 C21 O3 C20 160.61(16)
C26 C21 O3 C20 -23.1(3)
